data_7251570
loop_
_publ_author_name
'Priyadharsan, R. Rameshbabu'
'Karthikeyan, Subramanian'
'Pannipara, Mehboobali'
'Al-Sehemi, Abdullah G.'
'Moon, Dohyun'
'Anthony, Savarimuthu Philip'

_publ_section_title
;
 Dimethoxy-substituted triphenylamine-based donor--acceptor fluorophores:
 tunable solid-state emission and reversible thermofluorochromism
;
_journal_issue 6
_journal_name_full CrystEngComm
_journal_page_first 1083
_journal_page_last 1090
_journal_paper_doi 10.1039/D5CE01002K
_journal_volume 28
_journal_year 2026
_chemical_formula_moiety 'C27 H25 N3 O5'
_chemical_formula_sum 'C27 H25 N3 O5'
_chemical_formula_weight 471.50
_chemical_name_common DMT-BA
_chemical_name_systematic 5-(4-(diphenylamino)-2,6-dimethoxybenzylidene)-1,3-dimethylpyrimidine-2,4,6(1H,3H,5H)-trione
_space_group_crystal_system triclinic
_space_group_IT_number 2
_space_group_name_Hall '-P 1'
_space_group_name_H-M_alt 'P -1'
_atom_sites_solution_hydrogens geom
_audit_creation_method SHELXL-2019/3
_audit_update_record
;
2025-10-20 deposited with the CCDC.	2026-01-06 downloaded from the CCDC.
;
_cell_angle_alpha 81.72(3)
_cell_angle_beta 82.40(3)
_cell_angle_gamma 89.71(3)
_cell_formula_units_Z 4
_cell_length_a 11.187(2)
_cell_length_b 14.173(3)
_cell_length_c 14.888(3)
_cell_measurement_reflns_used 131436
_cell_measurement_temperature 220(2)
_cell_measurement_theta_max 30.000
_cell_measurement_theta_min 0.361
_cell_volume 2315.2(8)
_computing_cell_refinement '<i>HKL3000sm</i>(Otwinowski & Minor, 1997)'
_computing_data_collection '<i>PAL BL2D-SMDC Program</i>(Shin et.al, 2016)'
_computing_data_reduction '<i>HKL3000sm</i>(Otwinowski & Minor, 1997)'
_computing_molecular_graphics '<i>DIAMOND 4</i>(Putx&Brandenburg, 2014)'
_computing_publication_material '<i>publCIF</i>(Westrip, 2010)'
_computing_structure_refinement '<i>SHELXL-2018</i>(Sheldrick, 2018)'
_computing_structure_solution '<i>SHELXT-2018</i>(Sheldrick, 2018)'
_diffrn_ambient_temperature 220(2)
_diffrn_measured_fraction_theta_full 1.000
_diffrn_measured_fraction_theta_max 1.000
_diffrn_measurement_device_type 'Rayonix MX225HS CCD area detector'
_diffrn_measurement_method 'omega scan'
_diffrn_radiation_type synchrotron
_diffrn_radiation_wavelength 0.630
_diffrn_reflns_av_R_equivalents 0.0502
_diffrn_reflns_av_unetI/netI 0.0788
_diffrn_reflns_Laue_measured_fraction_full 1.000
_diffrn_reflns_Laue_measured_fraction_max 1.000
_diffrn_reflns_limit_h_max 15
_diffrn_reflns_limit_h_min -15
_diffrn_reflns_limit_k_max 19
_diffrn_reflns_limit_k_min -19
_diffrn_reflns_limit_l_max 19
_diffrn_reflns_limit_l_min -19
_diffrn_reflns_number 23392
_diffrn_reflns_point_group_measured_fraction_full 1.000
_diffrn_reflns_point_group_measured_fraction_max 1.000
_diffrn_reflns_theta_full 22.210
_diffrn_reflns_theta_max 25.000
_diffrn_reflns_theta_min 1.287
_diffrn_source 'PLSII 2D bending magnet'
_exptl_absorpt_coefficient_mu 0.073
_exptl_absorpt_correction_T_max 1.000
_exptl_absorpt_correction_T_min 0.815
_exptl_absorpt_correction_type empirical
_exptl_absorpt_process_details '<i>HKL3000sm Scalepack</i>(Otwinowski et.al,2003)'
_exptl_crystal_colour orange
_exptl_crystal_density_diffrn 1.353
_exptl_crystal_description plate
_exptl_crystal_F_000 992
_exptl_crystal_size_max 0.059
_exptl_crystal_size_mid 0.048
_exptl_crystal_size_min 0.011
_refine_diff_density_max 0.444
_refine_diff_density_min -0.213
_refine_diff_density_rms 0.069
_refine_ls_extinction_coef 0.049(4)
_refine_ls_extinction_expression Fc^*^=kFc[1+0.001xFc^2^\l^3^/sin(2\q)]^-1/4^
_refine_ls_extinction_method 'SHELXL-2019/2 (Sheldrick 2019)'
_refine_ls_goodness_of_fit_ref 0.979
_refine_ls_hydrogen_treatment constr
_refine_ls_matrix_type full
_refine_ls_number_parameters 640
_refine_ls_number_reflns 11698
_refine_ls_number_restraints 0
_refine_ls_restrained_S_all 0.979
_refine_ls_R_factor_all 0.1647
_refine_ls_R_factor_gt 0.0837
_refine_ls_shift/su_max 0.000
_refine_ls_shift/su_mean 0.000
_refine_ls_structure_factor_coef Fsqd
_refine_ls_weighting_details 'w=1/[\s^2^(Fo^2^)+(0.1483P)^2^] where P=(Fo^2^+2Fc^2^)/3'
_refine_ls_weighting_scheme calc
_refine_ls_wR_factor_gt 0.2202
_refine_ls_wR_factor_ref 0.2743
_reflns_Friedel_coverage 0.000
_reflns_number_gt 5178
_reflns_number_total 11698
_reflns_threshold_expression 'I > 2\s(I)'
_cod_data_source_file d5ce01002k2.cif
_cod_data_source_block SPA1047
_cod_original_cell_volume 2315.1(8)
_cod_database_code 7251570
_shelx_shelxl_version_number 2019/3
_shelx_space_group_comment
;
The symmetry employed for this shelxl refinement is uniquely defined
by the following loop, which should always be used as a source of
symmetry information in preference to the above space-group names.
They are only intended as comments.
;
_shelx_estimated_absorpt_t_min 0.996
_shelx_estimated_absorpt_t_max 0.999

loop_
_space_group_symop_operation_xyz
'x, y, z'
'-x, -y, -z'

loop_
_atom_site_label
_atom_site_type_symbol
_atom_site_fract_x
_atom_site_fract_y
_atom_site_fract_z
_atom_site_U_iso_or_equiv
_atom_site_adp_type
_atom_site_occupancy
_atom_site_site_symmetry_order
_atom_site_calc_flag
_atom_site_refinement_flags_posn
_atom_site_refinement_flags_adp
_atom_site_refinement_flags_occupancy
_atom_site_disorder_assembly
_atom_site_disorder_group
O1A O 0.1921(2) 0.46906(16) 0.52714(16) 0.0602(6) Uani 1 1 d . . . . .
O2A O -0.0244(2) 0.73614(17) 0.59483(16) 0.0647(7) Uani 1 1 d . . . . .
O3A O 0.3334(2) 0.5727(2) 0.61404(19) 0.0730(7) Uani 1 1 d . . . . .
O4A O 0.3679(3) 0.4512(3) 0.9051(2) 0.1060(12) Uani 1 1 d . . . . .
O5A O -0.0068(3) 0.5107(2) 0.83705(18) 0.0732(7) Uani 1 1 d . . . . .
N1A N 0.0954(3) 0.6994(2) 0.2775(2) 0.0644(8) Uani 1 1 d . . . . .
N2A N 0.3486(3) 0.5084(2) 0.7584(2) 0.0643(8) Uani 1 1 d . . . . .
N3A N 0.1789(3) 0.4731(2) 0.86903(19) 0.0653(8) Uani 1 1 d . . . . .
C1A C -0.0089(3) 0.7259(2) 0.2385(2) 0.0538(8) Uani 1 1 d . . . . .
C2A C -0.0008(3) 0.7782(3) 0.1517(2) 0.0610(9) Uani 1 1 d . . . . .
H2A H 0.075242 0.797170 0.119372 0.073 Uiso 1 1 calc R U . . .
C3A C -0.1031(4) 0.8026(3) 0.1126(3) 0.0690(10) Uani 1 1 d . . . . .
H3A H -0.096181 0.839000 0.054165 0.083 Uiso 1 1 calc R U . . .
C4A C -0.2152(4) 0.7749(3) 0.1571(3) 0.0684(10) Uani 1 1 d . . . . .
H4A H -0.284730 0.790827 0.129311 0.082 Uiso 1 1 calc R U . . .
C5A C -0.2235(3) 0.7231(3) 0.2433(3) 0.0631(9) Uani 1 1 d . . . . .
H5A H -0.299963 0.705114 0.275346 0.076 Uiso 1 1 calc R U . . .
C6A C -0.1226(3) 0.6973(2) 0.2836(2) 0.0565(8) Uani 1 1 d . . . . .
H6A H -0.130227 0.660239 0.341755 0.068 Uiso 1 1 calc R U . . .
C7A C 0.2098(3) 0.7042(3) 0.2208(2) 0.0666(10) Uani 1 1 d . . . . .
C8A C 0.2912(4) 0.7729(4) 0.2259(3) 0.0869(13) Uani 1 1 d . . . . .
H8A H 0.273769 0.816072 0.268127 0.104 Uiso 1 1 calc R U . . .
C9A C 0.4016(4) 0.7797(4) 0.1683(4) 0.1032(17) Uani 1 1 d . . . . .
H9A H 0.456184 0.829673 0.169033 0.124 Uiso 1 1 calc R U . . .
C10A C 0.4292(4) 0.7140(5) 0.1116(4) 0.0999(17) Uani 1 1 d . . . . .
H10A H 0.504609 0.717157 0.075011 0.120 Uiso 1 1 calc R U . . .
C11A C 0.3487(4) 0.6428(5) 0.1068(3) 0.0975(17) Uani 1 1 d . . . . .
H11A H 0.368894 0.597610 0.067114 0.117 Uiso 1 1 calc R U . . .
C12A C 0.2360(4) 0.6377(4) 0.1614(3) 0.0805(12) Uani 1 1 d . . . . .
H12A H 0.179272 0.590149 0.157875 0.097 Uiso 1 1 calc R U . . .
C13A C 0.0936(3) 0.6688(3) 0.3720(2) 0.0551(8) Uani 1 1 d . . . . .
C14A C 0.1510(3) 0.5853(2) 0.4009(2) 0.0544(8) Uani 1 1 d . . . . .
H14A H 0.191134 0.549770 0.357702 0.065 Uiso 1 1 calc R U . . .
C15A C 0.1490(3) 0.5542(2) 0.4935(2) 0.0512(8) Uani 1 1 d . . . . .
C16A C 0.0901(3) 0.6060(2) 0.5584(2) 0.0519(8) Uani 1 1 d . . . . .
C17A C 0.0322(3) 0.6903(2) 0.5270(2) 0.0535(8) Uani 1 1 d . . . . .
C18A C 0.0345(3) 0.7220(2) 0.4350(2) 0.0574(8) Uani 1 1 d . . . . .
H18A H -0.003480 0.779053 0.415114 0.069 Uiso 1 1 calc R U . . .
C19A C 0.2607(4) 0.4164(3) 0.4666(3) 0.0736(11) Uani 1 1 d . . . . .
H19A H 0.290779 0.359885 0.500874 0.110 Uiso 1 1 calc R U . . .
H19B H 0.328064 0.455216 0.433544 0.110 Uiso 1 1 calc R U . . .
H19C H 0.210656 0.397738 0.423483 0.110 Uiso 1 1 calc R U . . .
C20A C -0.0907(4) 0.8182(3) 0.5686(3) 0.0734(11) Uani 1 1 d . . . . .
H20A H -0.124359 0.844953 0.622724 0.110 Uiso 1 1 calc R U . . .
H20B H -0.155564 0.801015 0.536490 0.110 Uiso 1 1 calc R U . . .
H20C H -0.037862 0.864947 0.528623 0.110 Uiso 1 1 calc R U . . .
C21A C 0.0733(3) 0.5744(2) 0.6574(2) 0.0545(8) Uani 1 1 d . . . . .
H21A H -0.006144 0.579144 0.686030 0.065 Uiso 1 1 calc R U . . .
C22A C 0.1516(3) 0.5397(2) 0.7143(2) 0.0529(8) Uani 1 1 d . . . . .
C23A C 0.2826(3) 0.5414(2) 0.6890(2) 0.0581(9) Uani 1 1 d . . . . .
C24A C 0.3037(4) 0.4770(3) 0.8472(3) 0.0743(11) Uani 1 1 d . . . . .
C25A C 0.1015(3) 0.5074(2) 0.8104(2) 0.0581(9) Uani 1 1 d . . . . .
C26A C 0.4817(4) 0.5155(4) 0.7363(3) 0.0893(14) Uani 1 1 d . . . . .
H26A H 0.516911 0.455303 0.758263 0.134 Uiso 1 1 calc R U . . .
H26B H 0.511799 0.565638 0.765782 0.134 Uiso 1 1 calc R U . . .
H26C H 0.503477 0.530338 0.670548 0.134 Uiso 1 1 calc R U . . .
C27A C 0.1314(5) 0.4345(3) 0.9637(3) 0.0862(14) Uani 1 1 d . . . . .
H27A H 0.052074 0.406567 0.965155 0.129 Uiso 1 1 calc R U . . .
H27B H 0.125498 0.485480 1.001063 0.129 Uiso 1 1 calc R U . . .
H27C H 0.185154 0.386070 0.987411 0.129 Uiso 1 1 calc R U . . .
O1B O 0.6991(2) 1.02609(17) 0.47515(18) 0.0638(7) Uani 1 1 d . . . . .
O2B O 0.5064(2) 0.76385(17) 0.40141(17) 0.0651(7) Uani 1 1 d . . . . .
O3B O 0.8703(2) 0.9252(2) 0.37964(19) 0.0748(8) Uani 1 1 d . . . . .
O4B O 0.9930(3) 1.0641(2) 0.0913(2) 0.0847(9) Uani 1 1 d . . . . .
O5B O 0.5994(3) 0.9853(2) 0.16218(19) 0.0733(7) Uani 1 1 d . . . . .
N1B N 0.5106(3) 0.7940(2) 0.7202(2) 0.0613(8) Uani 1 1 d . . . . .
N2B N 0.9304(3) 0.9955(2) 0.2368(2) 0.0610(8) Uani 1 1 d . . . . .
N3B N 0.7955(3) 1.0281(2) 0.12692(19) 0.0596(7) Uani 1 1 d . . . . .
C1B C 0.6040(3) 0.7888(3) 0.7767(2) 0.0579(9) Uani 1 1 d . . . . .
C2B C 0.6033(4) 0.8446(3) 0.8440(3) 0.0761(11) Uani 1 1 d . . . . .
H2B H 0.539603 0.886750 0.854788 0.091 Uiso 1 1 calc R U . . .
C3B C 0.6979(5) 0.8385(3) 0.8969(3) 0.0847(13) Uani 1 1 d . . . . .
H3B H 0.697426 0.876688 0.943657 0.102 Uiso 1 1 calc R U . . .
C4B C 0.7906(4) 0.7782(3) 0.8816(3) 0.0786(12) Uani 1 1 d . . . . .
H4B H 0.854498 0.775025 0.917017 0.094 Uiso 1 1 calc R U . . .
C5B C 0.7899(4) 0.7229(3) 0.8151(3) 0.0815(12) Uani 1 1 d . . . . .
H5B H 0.853387 0.680326 0.805110 0.098 Uiso 1 1 calc R U . . .
C6B C 0.6981(4) 0.7277(3) 0.7617(3) 0.0735(11) Uani 1 1 d . . . . .
H6B H 0.699585 0.689290 0.715034 0.088 Uiso 1 1 calc R U . . .
C7B C 0.3900(3) 0.7722(2) 0.7587(2) 0.0522(8) Uani 1 1 d . . . . .
C8B C 0.2954(3) 0.8027(2) 0.7115(2) 0.0557(8) Uani 1 1 d . . . . .
H8B H 0.310828 0.839007 0.653056 0.067 Uiso 1 1 calc R U . . .
C9B C 0.1772(3) 0.7797(3) 0.7504(3) 0.0642(9) Uani 1 1 d . . . . .
H9B H 0.113168 0.798185 0.716970 0.077 Uiso 1 1 calc R U . . .
C10B C 0.1534(3) 0.7300(3) 0.8374(3) 0.0664(10) Uani 1 1 d . . . . .
H10B H 0.073423 0.716032 0.864236 0.080 Uiso 1 1 calc R U . . .
C11B C 0.2475(4) 0.7012(3) 0.8843(3) 0.0698(10) Uani 1 1 d . . . . .
H11B H 0.231580 0.667412 0.943822 0.084 Uiso 1 1 calc R U . . .
C12B C 0.3653(3) 0.7209(3) 0.8458(3) 0.0636(9) Uani 1 1 d . . . . .
H12B H 0.428851 0.699561 0.878634 0.076 Uiso 1 1 calc R U . . .
C13B C 0.5425(3) 0.8258(2) 0.6254(2) 0.0549(8) Uani 1 1 d . . . . .
C14B C 0.5060(3) 0.7750(2) 0.5616(2) 0.0547(8) Uani 1 1 d . . . . .
H14B H 0.460371 0.718442 0.580312 0.066 Uiso 1 1 calc R U . . .
C15B C 0.5371(3) 0.8080(2) 0.4704(2) 0.0540(8) Uani 1 1 d . . . . .
C16B C 0.6070(3) 0.8915(2) 0.4401(2) 0.0522(8) Uani 1 1 d . . . . .
C17B C 0.6421(3) 0.9412(2) 0.5072(2) 0.0519(8) Uani 1 1 d . . . . .
C18B C 0.6110(3) 0.9081(2) 0.5984(2) 0.0544(8) Uani 1 1 d . . . . .
H18B H 0.636401 0.941620 0.642768 0.065 Uiso 1 1 calc R U . . .
C19B C 0.7463(4) 1.0758(3) 0.5374(3) 0.0721(11) Uani 1 1 d . . . . .
H19D H 0.788061 1.132905 0.504672 0.108 Uiso 1 1 calc R U . . .
H19E H 0.802335 1.035570 0.569245 0.108 Uiso 1 1 calc R U . . .
H19F H 0.681124 1.093371 0.581338 0.108 Uiso 1 1 calc R U . . .
C20B C 0.4289(4) 0.6835(3) 0.4242(3) 0.0745(11) Uani 1 1 d . . . . .
H20D H 0.408192 0.663295 0.368539 0.112 Uiso 1 1 calc R U . . .
H20E H 0.355979 0.699821 0.461374 0.112 Uiso 1 1 calc R U . . .
H20F H 0.469066 0.632101 0.458213 0.112 Uiso 1 1 calc R U . . .
C21B C 0.6234(3) 0.9243(2) 0.3412(2) 0.0561(8) Uani 1 1 d . . . . .
H21B H 0.553301 0.919513 0.313543 0.067 Uiso 1 1 calc R U . . .
C22B C 0.7190(3) 0.9596(2) 0.2831(2) 0.0534(8) Uani 1 1 d . . . . .
C23B C 0.8418(3) 0.9596(3) 0.3055(3) 0.0618(9) Uani 1 1 d . . . . .
C24B C 0.9118(4) 1.0314(3) 0.1482(3) 0.0646(10) Uani 1 1 d . . . . .
C25B C 0.6986(4) 0.9911(2) 0.1881(3) 0.0588(9) Uani 1 1 d . . . . .
C26B C 1.0551(4) 0.9940(3) 0.2557(3) 0.0866(13) Uani 1 1 d . . . . .
H26D H 1.107242 0.975808 0.203765 0.130 Uiso 1 1 calc R U . . .
H26E H 1.062376 0.948334 0.309758 0.130 Uiso 1 1 calc R U . . .
H26F H 1.078618 1.056942 0.266028 0.130 Uiso 1 1 calc R U . . .
C27B C 0.7781(4) 1.0637(3) 0.0328(3) 0.0797(12) Uani 1 1 d . . . . .
H27D H 0.698290 1.045191 0.022230 0.120 Uiso 1 1 calc R U . . .
H27E H 0.838441 1.036835 -0.008933 0.120 Uiso 1 1 calc R U . . .
H27F H 0.785850 1.132636 0.022388 0.120 Uiso 1 1 calc R U . . .

loop_
_atom_site_aniso_label
_atom_site_aniso_U_11
_atom_site_aniso_U_22
_atom_site_aniso_U_33
_atom_site_aniso_U_23
_atom_site_aniso_U_13
_atom_site_aniso_U_12
O1A 0.0726(16) 0.0559(13) 0.0483(14) 0.0002(11) -0.0029(11) 0.0042(11)
O2A 0.0851(18) 0.0616(14) 0.0478(14) -0.0053(11) -0.0137(12) 0.0158(12)
O3A 0.0662(16) 0.0911(18) 0.0548(16) 0.0065(14) -0.0004(12) -0.0126(13)
O4A 0.102(2) 0.152(3) 0.061(2) 0.003(2) -0.0215(17) 0.036(2)
O5A 0.0754(18) 0.0877(18) 0.0500(15) -0.0014(13) 0.0064(13) 0.0016(14)
N1A 0.0564(17) 0.091(2) 0.0395(16) 0.0074(15) -0.0012(13) -0.0018(15)
N2A 0.0676(19) 0.0741(19) 0.0490(18) -0.0005(14) -0.0095(14) 0.0045(15)
N3A 0.083(2) 0.0716(19) 0.0371(16) 0.0019(14) -0.0020(14) 0.0106(16)
C1A 0.0554(19) 0.0589(18) 0.0442(18) 0.0012(14) -0.0048(14) -0.0022(14)
C2A 0.066(2) 0.071(2) 0.0412(19) 0.0034(16) -0.0004(16) -0.0065(17)
C3A 0.087(3) 0.068(2) 0.050(2) 0.0040(18) -0.018(2) 0.006(2)
C4A 0.069(2) 0.073(2) 0.067(3) -0.011(2) -0.021(2) 0.0116(19)
C5A 0.058(2) 0.066(2) 0.067(2) -0.0140(18) -0.0095(17) 0.0009(16)
C6A 0.066(2) 0.0563(18) 0.0453(19) -0.0034(15) -0.0030(16) -0.0057(15)
C7A 0.056(2) 0.099(3) 0.0400(19) 0.0073(19) -0.0052(15) -0.005(2)
C8A 0.075(3) 0.115(4) 0.066(3) -0.005(3) -0.001(2) -0.012(3)
C9A 0.071(3) 0.133(5) 0.095(4) 0.009(4) 0.001(3) -0.027(3)
C10A 0.062(3) 0.149(5) 0.077(3) 0.013(3) 0.003(2) -0.008(3)
C11A 0.077(3) 0.154(5) 0.057(3) -0.006(3) -0.003(2) 0.023(3)
C12A 0.071(3) 0.112(3) 0.055(2) -0.008(2) -0.0004(19) 0.000(2)
C13A 0.0490(17) 0.068(2) 0.0436(18) 0.0037(15) -0.0021(14) -0.0059(15)
C14A 0.0543(19) 0.0626(19) 0.0443(18) -0.0047(15) -0.0018(14) -0.0054(15)
C15A 0.0469(17) 0.0541(17) 0.0489(19) 0.0048(15) -0.0062(14) -0.0065(13)
C16A 0.0580(19) 0.0534(17) 0.0429(18) -0.0015(14) -0.0070(14) -0.0041(14)
C17A 0.062(2) 0.0569(18) 0.0405(18) -0.0035(14) -0.0050(14) 0.0008(15)
C18A 0.058(2) 0.0609(19) 0.051(2) 0.0013(16) -0.0083(16) -0.0020(15)
C19A 0.075(3) 0.073(2) 0.066(3) -0.002(2) 0.007(2) 0.0125(19)
C20A 0.092(3) 0.065(2) 0.061(2) -0.0048(19) -0.009(2) 0.021(2)
C21A 0.063(2) 0.0513(17) 0.0473(19) -0.0045(15) -0.0017(15) -0.0029(15)
C22A 0.064(2) 0.0507(17) 0.0428(18) -0.0036(14) -0.0044(15) -0.0002(14)
C23A 0.070(2) 0.0546(18) 0.047(2) -0.0020(15) -0.0044(17) -0.0037(16)
C24A 0.081(3) 0.093(3) 0.048(2) -0.007(2) -0.011(2) 0.020(2)
C25A 0.069(2) 0.0564(19) 0.047(2) -0.0054(15) -0.0030(17) 0.0040(16)
C26A 0.064(3) 0.120(4) 0.083(3) -0.009(3) -0.014(2) 0.015(2)
C27A 0.110(3) 0.102(3) 0.038(2) 0.009(2) -0.001(2) 0.022(3)
O1B 0.0714(16) 0.0579(13) 0.0583(15) 0.0024(11) -0.0066(12) -0.0121(11)
O2B 0.0777(17) 0.0646(14) 0.0486(15) -0.0022(12) 0.0020(12) -0.0160(12)
O3B 0.0682(16) 0.0936(19) 0.0561(16) 0.0109(14) -0.0082(13) 0.0044(14)
O4B 0.085(2) 0.097(2) 0.0628(18) -0.0016(15) 0.0130(15) -0.0224(16)
O5B 0.0707(17) 0.0840(18) 0.0619(17) 0.0056(14) -0.0141(13) -0.0046(14)
N1B 0.0532(16) 0.0800(19) 0.0465(17) 0.0052(14) -0.0070(13) -0.0067(14)
N2B 0.0580(17) 0.0668(18) 0.0544(19) -0.0019(14) -0.0006(14) -0.0046(14)
N3B 0.075(2) 0.0592(17) 0.0398(16) 0.0002(13) 0.0032(13) -0.0040(14)
C1B 0.058(2) 0.071(2) 0.0412(18) 0.0052(16) -0.0088(15) -0.0046(16)
C2B 0.075(3) 0.086(3) 0.070(3) -0.013(2) -0.018(2) 0.009(2)
C3B 0.103(3) 0.086(3) 0.073(3) -0.020(2) -0.028(3) -0.004(3)
C4B 0.072(3) 0.090(3) 0.072(3) 0.001(2) -0.021(2) -0.006(2)
C5B 0.065(2) 0.098(3) 0.080(3) -0.004(3) -0.017(2) 0.013(2)
C6B 0.075(3) 0.090(3) 0.057(2) -0.010(2) -0.0138(19) 0.009(2)
C7B 0.0536(18) 0.0568(18) 0.0448(18) -0.0044(14) -0.0047(14) -0.0031(14)
C8B 0.060(2) 0.0565(18) 0.050(2) -0.0061(15) -0.0090(15) 0.0003(15)
C9B 0.058(2) 0.064(2) 0.075(3) -0.0212(19) -0.0130(18) 0.0035(17)
C10B 0.058(2) 0.072(2) 0.069(3) -0.015(2) 0.0012(18) -0.0090(17)
C11B 0.070(2) 0.080(2) 0.054(2) -0.0029(19) 0.0052(18) -0.0084(19)
C12B 0.068(2) 0.072(2) 0.048(2) 0.0012(17) -0.0083(17) -0.0062(18)
C13B 0.0493(18) 0.0630(19) 0.0488(19) 0.0038(16) -0.0058(14) 0.0000(15)
C14B 0.0543(19) 0.0566(18) 0.0488(19) 0.0032(15) -0.0028(15) -0.0054(14)
C15B 0.0581(19) 0.0553(18) 0.0459(19) -0.0024(15) -0.0018(15) -0.0019(15)
C16B 0.0485(17) 0.0540(18) 0.0493(19) 0.0041(15) -0.0014(14) -0.0003(14)
C17B 0.0469(17) 0.0499(16) 0.054(2) 0.0069(15) -0.0024(14) -0.0002(13)
C18B 0.0561(19) 0.0556(18) 0.051(2) -0.0046(15) -0.0091(15) 0.0005(14)
C19B 0.074(2) 0.066(2) 0.076(3) 0.000(2) -0.018(2) -0.0137(19)
C20B 0.094(3) 0.065(2) 0.064(3) -0.0031(19) -0.012(2) -0.025(2)
C21B 0.061(2) 0.0563(18) 0.049(2) -0.0024(15) -0.0071(15) 0.0001(15)
C22B 0.0567(19) 0.0515(17) 0.0485(19) 0.0004(14) -0.0028(15) -0.0019(14)
C23B 0.068(2) 0.058(2) 0.055(2) -0.0010(16) -0.0021(17) -0.0017(16)
C24B 0.068(2) 0.062(2) 0.060(2) -0.0106(18) 0.0064(19) -0.0081(17)
C25B 0.070(2) 0.0513(18) 0.053(2) -0.0054(15) -0.0020(17) -0.0028(16)
C26B 0.061(2) 0.104(3) 0.091(3) -0.009(3) 0.000(2) -0.013(2)
C27B 0.102(3) 0.087(3) 0.043(2) 0.0053(19) 0.002(2) 0.000(2)

loop_
_atom_type_symbol
_atom_type_description
_atom_type_scat_dispersion_real
_atom_type_scat_dispersion_imag
_atom_type_scat_source
C C 0.0021 0.0012 'International Tables Vol C Tables 4.2.6.8 and 6.1.1.4'
H H 0.0000 0.0000 'International Tables Vol C Tables 4.2.6.8 and 6.1.1.4'
N N 0.0044 0.0025 'International Tables Vol C Tables 4.2.6.8 and 6.1.1.4'
O O 0.0080 0.0047 'International Tables Vol C Tables 4.2.6.8 and 6.1.1.4'

loop_
_geom_angle_atom_site_label_1
_geom_angle_atom_site_label_2
_geom_angle_atom_site_label_3
_geom_angle
_geom_angle_site_symmetry_1
_geom_angle_site_symmetry_3
_geom_angle_publ_flag
C15A O1A C19A 118.7(3) . . ?
C17A O2A C20A 117.6(3) . . ?
C1A N1A C13A 122.5(3) . . ?
C1A N1A C7A 119.8(3) . . ?
C13A N1A C7A 117.7(3) . . ?
C24A N2A C23A 126.2(3) . . ?
C24A N2A C26A 116.7(3) . . ?
C23A N2A C26A 116.8(3) . . ?
C25A N3A C24A 124.0(3) . . ?
C25A N3A C27A 119.2(3) . . ?
C24A N3A C27A 116.7(3) . . ?
C2A C1A C6A 118.4(3) . . ?
C2A C1A N1A 120.4(3) . . ?
C6A C1A N1A 121.2(3) . . ?
C3A C2A C1A 120.4(3) . . ?
C3A C2A H2A 119.8 . . ?
C1A C2A H2A 119.8 . . ?
C4A C3A C2A 121.4(3) . . ?
C4A C3A H3A 119.3 . . ?
C2A C3A H3A 119.3 . . ?
C3A C4A C5A 118.4(4) . . ?
C3A C4A H4A 120.8 . . ?
C5A C4A H4A 120.8 . . ?
C6A C5A C4A 121.4(4) . . ?
C6A C5A H5A 119.3 . . ?
C4A C5A H5A 119.3 . . ?
C5A C6A C1A 120.1(3) . . ?
C5A C6A H6A 119.9 . . ?
C1A C6A H6A 119.9 . . ?
C8A C7A C12A 120.8(4) . . ?
C8A C7A N1A 119.9(4) . . ?
C12A C7A N1A 119.3(4) . . ?
C7A C8A C9A 119.9(5) . . ?
C7A C8A H8A 120.0 . . ?
C9A C8A H8A 120.0 . . ?
C10A C9A C8A 119.7(5) . . ?
C10A C9A H9A 120.1 . . ?
C8A C9A H9A 120.1 . . ?
C9A C10A C11A 121.0(5) . . ?
C9A C10A H10A 119.5 . . ?
C11A C10A H10A 119.5 . . ?
C10A C11A C12A 119.7(5) . . ?
C10A C11A H11A 120.1 . . ?
C12A C11A H11A 120.1 . . ?
C7A C12A C11A 118.8(5) . . ?
C7A C12A H12A 120.6 . . ?
C11A C12A H12A 120.6 . . ?
C14A C13A C18A 120.6(3) . . ?
C14A C13A N1A 119.4(3) . . ?
C18A C13A N1A 120.0(3) . . ?
C15A C14A C13A 119.9(3) . . ?
C15A C14A H14A 120.1 . . ?
C13A C14A H14A 120.1 . . ?
O1A C15A C14A 123.3(3) . . ?
O1A C15A C16A 115.6(3) . . ?
C14A C15A C16A 120.8(3) . . ?
C15A C16A C17A 118.1(3) . . ?
C15A C16A C21A 124.6(3) . . ?
C17A C16A C21A 116.9(3) . . ?
O2A C17A C18A 124.2(3) . . ?
O2A C17A C16A 114.4(3) . . ?
C18A C17A C16A 121.4(3) . . ?
C17A C18A C13A 119.2(3) . . ?
C17A C18A H18A 120.4 . . ?
C13A C18A H18A 120.4 . . ?
O1A C19A H19A 109.5 . . ?
O1A C19A H19B 109.5 . . ?
H19A C19A H19B 109.5 . . ?
O1A C19A H19C 109.5 . . ?
H19A C19A H19C 109.5 . . ?
H19B C19A H19C 109.5 . . ?
O2A C20A H20A 109.5 . . ?
O2A C20A H20B 109.5 . . ?
H20A C20A H20B 109.5 . . ?
O2A C20A H20C 109.5 . . ?
H20A C20A H20C 109.5 . . ?
H20B C20A H20C 109.5 . . ?
C22A C21A C16A 131.1(3) . . ?
C22A C21A H21A 114.4 . . ?
C16A C21A H21A 114.4 . . ?
C21A C22A C23A 124.1(3) . . ?
C21A C22A C25A 116.7(3) . . ?
C23A C22A C25A 118.8(3) . . ?
O3A C23A N2A 120.0(3) . . ?
O3A C23A C22A 124.2(3) . . ?
N2A C23A C22A 115.7(3) . . ?
O4A C24A N2A 122.4(4) . . ?
O4A C24A N3A 120.4(4) . . ?
N2A C24A N3A 117.1(3) . . ?
O5A C25A N3A 120.5(3) . . ?
O5A C25A C22A 121.8(3) . . ?
N3A C25A C22A 117.7(3) . . ?
N2A C26A H26A 109.5 . . ?
N2A C26A H26B 109.5 . . ?
H26A C26A H26B 109.5 . . ?
N2A C26A H26C 109.5 . . ?
H26A C26A H26C 109.5 . . ?
H26B C26A H26C 109.5 . . ?
N3A C27A H27A 109.5 . . ?
N3A C27A H27B 109.5 . . ?
H27A C27A H27B 109.5 . . ?
N3A C27A H27C 109.5 . . ?
H27A C27A H27C 109.5 . . ?
H27B C27A H27C 109.5 . . ?
C17B O1B C19B 118.5(3) . . ?
C15B O2B C20B 118.3(3) . . ?
C7B N1B C13B 121.9(3) . . ?
C7B N1B C1B 120.6(3) . . ?
C13B N1B C1B 117.5(3) . . ?
C23B N2B C24B 125.0(3) . . ?
C23B N2B C26B 118.7(3) . . ?
C24B N2B C26B 116.2(3) . . ?
C25B N3B C24B 123.9(3) . . ?
C25B N3B C27B 119.4(3) . . ?
C24B N3B C27B 116.8(3) . . ?
C2B C1B C6B 119.5(4) . . ?
C2B C1B N1B 121.2(3) . . ?
C6B C1B N1B 119.2(4) . . ?
C1B C2B C3B 119.4(4) . . ?
C1B C2B H2B 120.3 . . ?
C3B C2B H2B 120.3 . . ?
C4B C3B C2B 120.7(4) . . ?
C4B C3B H3B 119.6 . . ?
C2B C3B H3B 119.6 . . ?
C5B C4B C3B 119.3(4) . . ?
C5B C4B H4B 120.3 . . ?
C3B C4B H4B 120.3 . . ?
C4B C5B C6B 121.2(4) . . ?
C4B C5B H5B 119.4 . . ?
C6B C5B H5B 119.4 . . ?
C1B C6B C5B 119.8(4) . . ?
C1B C6B H6B 120.1 . . ?
C5B C6B H6B 120.1 . . ?
C8B C7B C12B 119.1(3) . . ?
C8B C7B N1B 120.9(3) . . ?
C12B C7B N1B 120.0(3) . . ?
C7B C8B C9B 120.0(3) . . ?
C7B C8B H8B 120.0 . . ?
C9B C8B H8B 120.0 . . ?
C10B C9B C8B 120.4(4) . . ?
C10B C9B H9B 119.8 . . ?
C8B C9B H9B 119.8 . . ?
C11B C10B C9B 119.2(4) . . ?
C11B C10B H10B 120.4 . . ?
C9B C10B H10B 120.4 . . ?
C10B C11B C12B 121.2(4) . . ?
C10B C11B H11B 119.4 . . ?
C12B C11B H11B 119.4 . . ?
C11B C12B C7B 120.1(4) . . ?
C11B C12B H12B 120.0 . . ?
C7B C12B H12B 120.0 . . ?
C14B C13B C18B 120.8(3) . . ?
C14B C13B N1B 120.3(3) . . ?
C18B C13B N1B 118.9(3) . . ?
C15B C14B C13B 119.1(3) . . ?
C15B C14B H14B 120.5 . . ?
C13B C14B H14B 120.5 . . ?
O2B C15B C14B 124.3(3) . . ?
O2B C15B C16B 113.9(3) . . ?
C14B C15B C16B 121.9(3) . . ?
C17B C16B C15B 117.3(3) . . ?
C17B C16B C21B 125.9(3) . . ?
C15B C16B C21B 116.3(3) . . ?
O1B C17B C18B 123.7(3) . . ?
O1B C17B C16B 115.3(3) . . ?
C18B C17B C16B 120.8(3) . . ?
C17B C18B C13B 120.2(4) . . ?
C17B C18B H18B 119.9 . . ?
C13B C18B H18B 119.9 . . ?
O1B C19B H19D 109.5 . . ?
O1B C19B H19E 109.5 . . ?
H19D C19B H19E 109.5 . . ?
O1B C19B H19F 109.5 . . ?
H19D C19B H19F 109.5 . . ?
H19E C19B H19F 109.5 . . ?
O2B C20B H20D 109.5 . . ?
O2B C20B H20E 109.5 . . ?
H20D C20B H20E 109.5 . . ?
O2B C20B H20F 109.5 . . ?
H20D C20B H20F 109.5 . . ?
H20E C20B H20F 109.5 . . ?
C22B C21B C16B 132.2(4) . . ?
C22B C21B H21B 113.9 . . ?
C16B C21B H21B 113.9 . . ?
C21B C22B C23B 124.4(3) . . ?
C21B C22B C25B 116.5(3) . . ?
C23B C22B C25B 118.8(3) . . ?
O3B C23B N2B 118.9(4) . . ?
O3B C23B C22B 124.0(3) . . ?
N2B C23B C22B 117.0(3) . . ?
O4B C24B N3B 120.6(4) . . ?
O4B C24B N2B 122.0(4) . . ?
N3B C24B N2B 117.4(3) . . ?
O5B C25B N3B 119.8(3) . . ?
O5B C25B C22B 122.5(3) . . ?
N3B C25B C22B 117.7(3) . . ?
N2B C26B H26D 109.5 . . ?
N2B C26B H26E 109.5 . . ?
H26D C26B H26E 109.5 . . ?
N2B C26B H26F 109.5 . . ?
H26D C26B H26F 109.5 . . ?
H26E C26B H26F 109.5 . . ?
N3B C27B H27D 109.5 . . ?
N3B C27B H27E 109.5 . . ?
H27D C27B H27E 109.5 . . ?
N3B C27B H27F 109.5 . . ?
H27D C27B H27F 109.5 . . ?
H27E C27B H27F 109.5 . . ?

loop_
_geom_bond_atom_site_label_1
_geom_bond_atom_site_label_2
_geom_bond_distance
_geom_bond_site_symmetry_2
_geom_bond_publ_flag
O1A C15A 1.350(4) . ?
O1A C19A 1.401(4) . ?
O2A C17A 1.364(4) . ?
O2A C20A 1.411(4) . ?
O3A C23A 1.207(4) . ?
O4A C24A 1.210(5) . ?
O5A C25A 1.226(4) . ?
N1A C1A 1.397(4) . ?
N1A C13A 1.409(4) . ?
N1A C7A 1.434(5) . ?
N2A C24A 1.362(5) . ?
N2A C23A 1.375(5) . ?
N2A C26A 1.482(5) . ?
N3A C25A 1.350(5) . ?
N3A C24A 1.390(5) . ?
N3A C27A 1.466(5) . ?
C1A C2A 1.386(5) . ?
C1A C6A 1.391(5) . ?
C2A C3A 1.372(5) . ?
C2A H2A 0.9400 . ?
C3A C4A 1.368(6) . ?
C3A H3A 0.9400 . ?
C4A C5A 1.376(5) . ?
C4A H4A 0.9400 . ?
C5A C6A 1.371(5) . ?
C5A H5A 0.9400 . ?
C6A H6A 0.9400 . ?
C7A C8A 1.353(6) . ?
C7A C12A 1.387(6) . ?
C8A C9A 1.403(7) . ?
C8A H8A 0.9400 . ?
C9A C10A 1.352(8) . ?
C9A H9A 0.9400 . ?
C10A C11A 1.372(8) . ?
C10A H10A 0.9400 . ?
C11A C12A 1.403(6) . ?
C11A H11A 0.9400 . ?
C12A H12A 0.9400 . ?
C13A C14A 1.384(5) . ?
C13A C18A 1.386(5) . ?
C14A C15A 1.383(5) . ?
C14A H14A 0.9400 . ?
C15A C16A 1.392(5) . ?
C16A C17A 1.406(4) . ?
C16A C21A 1.466(5) . ?
C17A C18A 1.375(5) . ?
C18A H18A 0.9400 . ?
C19A H19A 0.9700 . ?
C19A H19B 0.9700 . ?
C19A H19C 0.9700 . ?
C20A H20A 0.9700 . ?
C20A H20B 0.9700 . ?
C20A H20C 0.9700 . ?
C21A C22A 1.341(5) . ?
C21A H21A 0.9400 . ?
C22A C23A 1.463(5) . ?
C22A C25A 1.474(5) . ?
C26A H26A 0.9700 . ?
C26A H26B 0.9700 . ?
C26A H26C 0.9700 . ?
C27A H27A 0.9700 . ?
C27A H27B 0.9700 . ?
C27A H27C 0.9700 . ?
O1B C17B 1.358(4) . ?
O1B C19B 1.398(5) . ?
O2B C15B 1.358(4) . ?
O2B C20B 1.408(4) . ?
O3B C23B 1.221(4) . ?
O4B C24B 1.202(4) . ?
O5B C25B 1.229(5) . ?
N1B C7B 1.411(4) . ?
N1B C13B 1.417(4) . ?
N1B C1B 1.421(4) . ?
N2B C23B 1.369(5) . ?
N2B C24B 1.386(5) . ?
N2B C26B 1.458(5) . ?
N3B C25B 1.373(5) . ?
N3B C24B 1.382(5) . ?
N3B C27B 1.458(5) . ?
C1B C2B 1.363(6) . ?
C1B C6B 1.376(5) . ?
C2B C3B 1.396(6) . ?
C2B H2B 0.9400 . ?
C3B C4B 1.357(6) . ?
C3B H3B 0.9400 . ?
C4B C5B 1.350(6) . ?
C4B H4B 0.9400 . ?
C5B C6B 1.376(6) . ?
C5B H5B 0.9400 . ?
C6B H6B 0.9400 . ?
C7B C8B 1.381(5) . ?
C7B C12B 1.386(5) . ?
C8B C9B 1.393(5) . ?
C8B H8B 0.9400 . ?
C9B C10B 1.375(5) . ?
C9B H9B 0.9400 . ?
C10B C11B 1.368(6) . ?
C10B H10B 0.9400 . ?
C11B C12B 1.378(5) . ?
C11B H11B 0.9400 . ?
C12B H12B 0.9400 . ?
C13B C14B 1.374(5) . ?
C13B C18B 1.379(5) . ?
C14B C15B 1.371(5) . ?
C14B H14B 0.9400 . ?
C15B C16B 1.406(5) . ?
C16B C17B 1.398(5) . ?
C16B C21B 1.467(5) . ?
C17B C18B 1.371(5) . ?
C18B H18B 0.9400 . ?
C19B H19D 0.9700 . ?
C19B H19E 0.9700 . ?
C19B H19F 0.9700 . ?
C20B H20D 0.9700 . ?
C20B H20E 0.9700 . ?
C20B H20F 0.9700 . ?
C21B C22B 1.334(5) . ?
C21B H21B 0.9400 . ?
C22B C23B 1.456(5) . ?
C22B C25B 1.468(5) . ?
C26B H26D 0.9700 . ?
C26B H26E 0.9700 . ?
C26B H26F 0.9700 . ?
C27B H27D 0.9700 . ?
C27B H27E 0.9700 . ?
C27B H27F 0.9700 . ?

loop_
_geom_hbond_atom_site_label_D
_geom_hbond_atom_site_label_H
_geom_hbond_atom_site_label_A
_geom_hbond_distance_DH
_geom_hbond_distance_HA
_geom_hbond_distance_DA
_geom_hbond_angle_DHA
_geom_hbond_site_symmetry_A
_geom_hbond_publ_flag
C6A H6A O1A 0.94 2.50 3.410(4) 161.9 2_566 yes
C12A H12A O5A 0.94 2.39 3.320(6) 168.6 2_566 yes
C18A H18A O3B 0.94 2.53 3.467(4) 171.9 1_455 yes
C20A H20C O3B 0.97 2.60 3.082(5) 110.9 1_455 yes
C27A H27B O5A 0.97 2.60 3.303(5) 129.4 2_567 yes
C2B H2B O5B 0.94 2.39 3.302(5) 163.2 2_676 yes
C8B H8B O1B 0.94 2.51 3.410(4) 159.7 2_676 yes
C14B H14B O3A 0.94 2.47 3.402(5) 174.2 . yes
C27B H27E O4B 0.97 2.64 3.593(5) 167.6 2_775 yes

loop_
_geom_torsion_atom_site_label_1
_geom_torsion_atom_site_label_2
_geom_torsion_atom_site_label_3
_geom_torsion_atom_site_label_4
_geom_torsion
_geom_torsion_site_symmetry_1
_geom_torsion_site_symmetry_2
_geom_torsion_site_symmetry_3
_geom_torsion_site_symmetry_4
_geom_torsion_publ_flag
C13A N1A C1A C2A 163.1(3) . . . . ?
C7A N1A C1A C2A -16.0(6) . . . . ?
C13A N1A C1A C6A -19.6(6) . . . . ?
C7A N1A C1A C6A 161.3(4) . . . . ?
C6A C1A C2A C3A 1.3(6) . . . . ?
N1A C1A C2A C3A 178.7(4) . . . . ?
C1A C2A C3A C4A -1.1(6) . . . . ?
C2A C3A C4A C5A 1.2(6) . . . . ?
C3A C4A C5A C6A -1.7(6) . . . . ?
C4A C5A C6A C1A 2.0(6) . . . . ?
C2A C1A C6A C5A -1.8(5) . . . . ?
N1A C1A C6A C5A -179.1(3) . . . . ?
C1A N1A C7A C8A 107.9(5) . . . . ?
C13A N1A C7A C8A -71.3(5) . . . . ?
C1A N1A C7A C12A -72.5(5) . . . . ?
C13A N1A C7A C12A 108.3(4) . . . . ?
C12A C7A C8A C9A 2.5(7) . . . . ?
N1A C7A C8A C9A -177.9(4) . . . . ?
C7A C8A C9A C10A -3.9(8) . . . . ?
C8A C9A C10A C11A 2.7(8) . . . . ?
C9A C10A C11A C12A -0.1(8) . . . . ?
C8A C7A C12A C11A 0.1(6) . . . . ?
N1A C7A C12A C11A -179.5(4) . . . . ?
C10A C11A C12A C7A -1.4(7) . . . . ?
C1A N1A C13A C14A 130.2(4) . . . . ?
C7A N1A C13A C14A -50.6(5) . . . . ?
C1A N1A C13A C18A -49.5(5) . . . . ?
C7A N1A C13A C18A 129.6(4) . . . . ?
C18A C13A C14A C15A 0.3(5) . . . . ?
N1A C13A C14A C15A -179.5(3) . . . . ?
C19A O1A C15A C14A 11.4(5) . . . . ?
C19A O1A C15A C16A -175.0(3) . . . . ?
C13A C14A C15A O1A 173.1(3) . . . . ?
C13A C14A C15A C16A -0.1(5) . . . . ?
O1A C15A C16A C17A -173.3(3) . . . . ?
C14A C15A C16A C17A 0.5(5) . . . . ?
O1A C15A C16A C21A 0.1(5) . . . . ?
C14A C15A C16A C21A 173.9(3) . . . . ?
C20A O2A C17A C18A 4.0(5) . . . . ?
C20A O2A C17A C16A -176.3(3) . . . . ?
C15A C16A C17A O2A 179.3(3) . . . . ?
C21A C16A C17A O2A 5.3(5) . . . . ?
C15A C16A C17A C18A -1.0(5) . . . . ?
C21A C16A C17A C18A -174.9(3) . . . . ?
O2A C17A C18A C13A -179.1(3) . . . . ?
C16A C17A C18A C13A 1.1(5) . . . . ?
C14A C13A C18A C17A -0.7(5) . . . . ?
N1A C13A C18A C17A 179.0(3) . . . . ?
C15A C16A C21A C22A 49.3(6) . . . . ?
C17A C16A C21A C22A -137.2(4) . . . . ?
C16A C21A C22A C23A 11.2(6) . . . . ?
C16A C21A C22A C25A -175.3(3) . . . . ?
C24A N2A C23A O3A 175.5(4) . . . . ?
C26A N2A C23A O3A 1.2(5) . . . . ?
C24A N2A C23A C22A -1.5(6) . . . . ?
C26A N2A C23A C22A -175.8(3) . . . . ?
C21A C22A C23A O3A -1.2(6) . . . . ?
C25A C22A C23A O3A -174.6(4) . . . . ?
C21A C22A C23A N2A 175.8(3) . . . . ?
C25A C22A C23A N2A 2.3(5) . . . . ?
C23A N2A C24A O4A -178.1(4) . . . . ?
C26A N2A C24A O4A -3.8(7) . . . . ?
C23A N2A C24A N3A 3.6(6) . . . . ?
C26A N2A C24A N3A 177.9(4) . . . . ?
C25A N3A C24A O4A 174.6(4) . . . . ?
C27A N3A C24A O4A -1.5(6) . . . . ?
C25A N3A C24A N2A -7.0(6) . . . . ?
C27A N3A C24A N2A 176.9(4) . . . . ?
C24A N3A C25A O5A -172.3(4) . . . . ?
C27A N3A C25A O5A 3.7(6) . . . . ?
C24A N3A C25A C22A 8.0(6) . . . . ?
C27A N3A C25A C22A -176.1(3) . . . . ?
C21A C22A C25A O5A 0.9(5) . . . . ?
C23A C22A C25A O5A 174.8(3) . . . . ?
C21A C22A C25A N3A -179.3(3) . . . . ?
C23A C22A C25A N3A -5.4(5) . . . . ?
C7B N1B C1B C2B -61.1(5) . . . . ?
C13B N1B C1B C2B 116.1(4) . . . . ?
C7B N1B C1B C6B 120.3(4) . . . . ?
C13B N1B C1B C6B -62.5(5) . . . . ?
C6B C1B C2B C3B -0.2(6) . . . . ?
N1B C1B C2B C3B -178.8(4) . . . . ?
C1B C2B C3B C4B 0.3(7) . . . . ?
C2B C3B C4B C5B -0.7(7) . . . . ?
C3B C4B C5B C6B 1.0(7) . . . . ?
C2B C1B C6B C5B 0.5(6) . . . . ?
N1B C1B C6B C5B 179.1(4) . . . . ?
C4B C5B C6B C1B -0.9(7) . . . . ?
C13B N1B C7B C8B -16.2(5) . . . . ?
C1B N1B C7B C8B 160.9(3) . . . . ?
C13B N1B C7B C12B 164.9(3) . . . . ?
C1B N1B C7B C12B -18.0(5) . . . . ?
C12B C7B C8B C9B -1.7(5) . . . . ?
N1B C7B C8B C9B 179.4(3) . . . . ?
C7B C8B C9B C10B 2.7(5) . . . . ?
C8B C9B C10B C11B -1.8(6) . . . . ?
C9B C10B C11B C12B -0.2(6) . . . . ?
C10B C11B C12B C7B 1.2(6) . . . . ?
C8B C7B C12B C11B -0.2(6) . . . . ?
N1B C7B C12B C11B 178.7(4) . . . . ?
C7B N1B C13B C14B -52.2(5) . . . . ?
C1B N1B C13B C14B 130.7(4) . . . . ?
C7B N1B C13B C18B 128.1(4) . . . . ?
C1B N1B C13B C18B -49.1(4) . . . . ?
C18B C13B C14B C15B -0.9(5) . . . . ?
N1B C13B C14B C15B 179.3(3) . . . . ?
C20B O2B C15B C14B 5.8(5) . . . . ?
C20B O2B C15B C16B -175.4(3) . . . . ?
C13B C14B C15B O2B 179.9(3) . . . . ?
C13B C14B C15B C16B 1.1(5) . . . . ?
O2B C15B C16B C17B 179.8(3) . . . . ?
C14B C15B C16B C17B -1.3(5) . . . . ?
O2B C15B C16B C21B 7.2(4) . . . . ?
C14B C15B C16B C21B -173.9(3) . . . . ?
C19B O1B C17B C18B 10.7(5) . . . . ?
C19B O1B C17B C16B -174.4(3) . . . . ?
C15B C16B C17B O1B -173.8(3) . . . . ?
C21B C16B C17B O1B -1.9(5) . . . . ?
C15B C16B C17B C18B 1.3(5) . . . . ?
C21B C16B C17B C18B 173.2(3) . . . . ?
O1B C17B C18B C13B 173.5(3) . . . . ?
C16B C17B C18B C13B -1.2(5) . . . . ?
C14B C13B C18B C17B 1.0(5) . . . . ?
N1B C13B C18B C17B -179.2(3) . . . . ?
C17B C16B C21B C22B 49.4(6) . . . . ?
C15B C16B C21B C22B -138.6(4) . . . . ?
C16B C21B C22B C23B 10.6(6) . . . . ?
C16B C21B C22B C25B -176.0(3) . . . . ?
C24B N2B C23B O3B 176.2(3) . . . . ?
C26B N2B C23B O3B -1.8(6) . . . . ?
C24B N2B C23B C22B -0.2(5) . . . . ?
C26B N2B C23B C22B -178.1(3) . . . . ?
C21B C22B C23B O3B 1.6(6) . . . . ?
C25B C22B C23B O3B -171.7(4) . . . . ?
C21B C22B C23B N2B 177.7(3) . . . . ?
C25B C22B C23B N2B 4.4(5) . . . . ?
C25B N3B C24B O4B 179.4(4) . . . . ?
C27B N3B C24B O4B 1.3(5) . . . . ?
C25B N3B C24B N2B -0.3(5) . . . . ?
C27B N3B C24B N2B -178.3(3) . . . . ?
C23B N2B C24B O4B 178.3(4) . . . . ?
C26B N2B C24B O4B -3.7(6) . . . . ?
C23B N2B C24B N3B -2.0(5) . . . . ?
C26B N2B C24B N3B 176.0(3) . . . . ?
C24B N3B C25B O5B -175.4(3) . . . . ?
C27B N3B C25B O5B 2.6(5) . . . . ?
C24B N3B C25B C22B 4.4(5) . . . . ?
C27B N3B C25B C22B -177.6(3) . . . . ?
C21B C22B C25B O5B -0.4(5) . . . . ?
C23B C22B C25B O5B 173.4(3) . . . . ?
C21B C22B C25B N3B 179.8(3) . . . . ?
C23B C22B C25B N3B -6.4(5) . . . . ?
